data_4331170
loop_
_publ_author_name
'Yoshihiro Matano'
'Tarou Shibano'
'Haruyuki Nakano'
'Yoshifumi Kimura'
'Hiroshi Imahori'

_publ_section_title
;
 Free Base and Metal Complexes of 5,15-Diaza-10,20-dimesitylporphyrins:
 Synthesis, Structures, Optical and Electrochemical Properties, and
 Aromaticities
;
_journal_name_full 'Inorganic Chemistry'
_journal_page_first 12879
_journal_page_last 12890
_journal_paper_doi 10.1021/ic301835c
_journal_volume 51
_journal_year 2012
_chemical_formula_moiety 'C36 H30 N6 Pd'
_chemical_formula_sum 'C36 H30 N6 Pd'
_chemical_formula_weight 653.06
_chemical_name_systematic
; 
 ?
;
_space_group_IT_number 147
_symmetry_cell_setting trigonal
_symmetry_Int_Tables_number 147
_symmetry_space_group_name_Hall '-P 3'
_symmetry_space_group_name_H-M 'P -3'
_atom_sites_solution_hydrogens geom
_atom_sites_solution_primary direct
_atom_sites_solution_secondary difmap
_audit_creation_method SHELXL-97
_cell_angle_alpha 90.00
_cell_angle_beta 90.00
_cell_angle_gamma 120.00
_cell_formula_units_Z 3
_cell_length_a 15.384(5)
_cell_length_b 15.384(5)
_cell_length_c 11.304(4)
_cell_measurement_reflns_used 6187
_cell_measurement_temperature 143(2)
_cell_measurement_theta_max 27.61
_cell_measurement_theta_min 3.06
_cell_volume 2316.9(13)
_computing_cell_refinement CrystalClear
_computing_data_collection 'CrystalClear (Rigaku/MSC Inc., 2006)'
_computing_data_reduction CrystalClear
_computing_molecular_graphics 'CrystalStructure 4.0'
_computing_publication_material 'CrystalStructure 4.0 (Rigaku, 2010)'
_computing_structure_refinement 'SHELXL97 (Sheldrick, 2008)'
_computing_structure_solution 'Il Milione (Burla, et al., 2007)'
_diffrn_ambient_temperature 143(2)
_diffrn_detector_area_resol_mean 14.629
_diffrn_measured_fraction_theta_full 0.990
_diffrn_measured_fraction_theta_max 0.990
_diffrn_measurement_device_type 'Rigaku Saturn70'
_diffrn_measurement_method \w
_diffrn_radiation_monochromator graphite
_diffrn_radiation_source 'fine-focus sealed tube'
_diffrn_radiation_type MoK\a
_diffrn_radiation_wavelength 0.71070
_diffrn_reflns_av_R_equivalents 0.0861
_diffrn_reflns_av_sigmaI/netI 0.0883
_diffrn_reflns_limit_h_max 19
_diffrn_reflns_limit_h_min -16
_diffrn_reflns_limit_k_max 19
_diffrn_reflns_limit_k_min -19
_diffrn_reflns_limit_l_max 14
_diffrn_reflns_limit_l_min -14
_diffrn_reflns_number 18116
_diffrn_reflns_theta_full 27.51
_diffrn_reflns_theta_max 27.51
_diffrn_reflns_theta_min 3.06
_exptl_absorpt_coefficient_mu 0.636
_exptl_absorpt_correction_T_max 0.9874
_exptl_absorpt_correction_T_min 0.8081
_exptl_absorpt_correction_type multi-scan
_exptl_absorpt_process_details 'REQAB (Rigaku, 1998)'
_exptl_crystal_colour purple
_exptl_crystal_density_diffrn 1.404
_exptl_crystal_description platelet
_exptl_crystal_F_000 1002
_exptl_crystal_size_max 0.35
_exptl_crystal_size_mid 0.30
_exptl_crystal_size_min 0.02
_refine_diff_density_max 4.155
_refine_diff_density_min -0.961
_refine_diff_density_rms 0.112
_refine_ls_extinction_method none
_refine_ls_goodness_of_fit_ref 1.017
_refine_ls_hydrogen_treatment constr
_refine_ls_matrix_type full
_refine_ls_number_parameters 196
_refine_ls_number_reflns 3520
_refine_ls_number_restraints 0
_refine_ls_restrained_S_all 1.017
_refine_ls_R_factor_all 0.0673
_refine_ls_R_factor_gt 0.0488
_refine_ls_shift/su_max 0.001
_refine_ls_shift/su_mean 0.000
_refine_ls_structure_factor_coef Fsqd
_refine_ls_weighting_details 'calc w=1/[\s^2^(Fo^2^)+(0.0200P)^2^+0.1000P] where P=(Fo^2^+2Fc^2^)/3'
_refine_ls_weighting_scheme calc
_refine_ls_wR_factor_gt 0.0876
_refine_ls_wR_factor_ref 0.0953
_reflns_number_gt 2339
_reflns_number_total 3520
_reflns_threshold_expression >2sigma(I)
_cod_data_source_file ic301835c_si_002_3.cif
_cod_data_source_block shelxl_2Pd
_cod_original_cell_volume 2317.1(12)
_cod_database_code 4331170

loop_
_symmetry_equiv_pos_as_xyz
'x, y, z'
'-y, x-y, z'
'-x+y, -x, z'
'-x, -y, -z'
'y, -x+y, -z'
'x-y, x, -z'

loop_
_atom_site_label
_atom_site_type_symbol
_atom_site_fract_x
_atom_site_fract_y
_atom_site_fract_z
_atom_site_U_iso_or_equiv
_atom_site_adp_type
_atom_site_occupancy
_atom_site_symmetry_multiplicity
_atom_site_calc_flag
_atom_site_refinement_flags
Pd1 Pd 0.0000 0.5000 0.5000 0.02778(13) Uani 1 2 d S
N1 N 0.00305(19) 0.4578(2) 0.3354(2) 0.0280(6) Uani 1 1 d .
N2 N 0.10394(19) 0.63950(19) 0.4582(2) 0.0286(6) Uani 1 1 d .
N3 N 0.1291(2) 0.6169(2) 0.2515(2) 0.0346(7) Uani 1 1 d .
C1 C -0.0502(2) 0.3631(2) 0.2893(3) 0.0302(8) Uani 1 1 d .
C2 C -0.0225(3) 0.3663(3) 0.1661(3) 0.0365(9) Uani 1 1 d .
H2 H -0.0480 0.3110 0.1131 0.044 Uiso 1 1 calc R
C3 C 0.0460(3) 0.4619(3) 0.1409(3) 0.0365(9) Uani 1 1 d .
H3 H 0.0775 0.4869 0.0666 0.044 Uiso 1 1 calc R
C4 C 0.0623(3) 0.5184(3) 0.2462(3) 0.0303(8) Uani 1 1 d .
C5 C 0.1467(2) 0.6701(3) 0.3500(3) 0.0338(8) Uani 1 1 d .
C6 C 0.2193(3) 0.7761(3) 0.3548(3) 0.0397(9) Uani 1 1 d .
H6 H 0.2601 0.8163 0.2914 0.048 Uiso 1 1 calc R
C7 C 0.2184(3) 0.8070(3) 0.4651(3) 0.0393(9) Uani 1 1 d .
H7 H 0.2588 0.8733 0.4945 0.047 Uiso 1 1 calc R
C8 C 0.1449(2) 0.7215(2) 0.5312(3) 0.0306(8) Uani 1 1 d .
C9 C 0.1193(2) 0.7223(2) 0.6495(3) 0.0309(8) Uani 1 1 d .
C10 C 0.1641(2) 0.8218(2) 0.7115(3) 0.0306(8) Uani 1 1 d .
C11 C 0.1162(3) 0.8782(3) 0.7000(3) 0.0378(9) Uani 1 1 d .
C12 C 0.1526(3) 0.9666(3) 0.7644(3) 0.0440(10) Uani 1 1 d .
H12 H 0.1187 1.0038 0.7594 0.053 Uiso 1 1 calc R
C13 C 0.2370(3) 1.0021(3) 0.8357(3) 0.0435(10) Uani 1 1 d .
C14 C 0.2855(3) 0.9469(3) 0.8409(3) 0.0386(9) Uani 1 1 d .
H14 H 0.3447 0.9715 0.8874 0.046 Uiso 1 1 calc R
C15 C 0.2510(3) 0.8571(3) 0.7810(3) 0.0367(9) Uani 1 1 d .
C16 C 0.0260(3) 0.8432(3) 0.6215(4) 0.0471(10) Uani 1 1 d .
H16A H -0.0237 0.7737 0.6413 0.057 Uiso 1 1 calc R
H16B H 0.0463 0.8468 0.5386 0.057 Uiso 1 1 calc R
H16C H -0.0034 0.8862 0.6333 0.057 Uiso 1 1 calc R
C17 C 0.2745(3) 1.0991(3) 0.9046(3) 0.0575(12) Uani 1 1 d .
H17A H 0.2286 1.0881 0.9704 0.069 Uiso 1 1 calc R
H17B H 0.2773 1.1512 0.8522 0.069 Uiso 1 1 calc R
H17C H 0.3417 1.1206 0.9357 0.069 Uiso 1 1 calc R
C18 C 0.3068(3) 0.8006(3) 0.7888(4) 0.0485(10) Uani 1 1 d .
H18A H 0.2665 0.7382 0.8332 0.058 Uiso 1 1 calc R
H18B H 0.3708 0.8419 0.8294 0.058 Uiso 1 1 calc R
H18C H 0.3193 0.7846 0.7089 0.058 Uiso 1 1 calc R

loop_
_atom_site_aniso_label
_atom_site_aniso_U_11
_atom_site_aniso_U_22
_atom_site_aniso_U_33
_atom_site_aniso_U_23
_atom_site_aniso_U_13
_atom_site_aniso_U_12
Pd1 0.0265(2) 0.0269(2) 0.0266(2) 0.00020(15) 0.00070(16) 0.01081(17)
N1 0.0288(16) 0.0262(15) 0.0252(15) -0.0001(12) -0.0012(12) 0.0108(13)
N2 0.0282(15) 0.0271(15) 0.0247(15) 0.0003(12) 0.0008(12) 0.0096(13)
N3 0.0332(17) 0.0349(17) 0.0313(17) 0.0023(14) 0.0037(14) 0.0137(15)
C1 0.0322(19) 0.0299(19) 0.0282(19) -0.0016(15) -0.0057(15) 0.0154(16)
C2 0.042(2) 0.039(2) 0.027(2) -0.0032(17) -0.0027(17) 0.0193(18)
C3 0.042(2) 0.039(2) 0.0249(19) 0.0014(16) 0.0019(17) 0.0176(19)
C4 0.032(2) 0.031(2) 0.0252(19) 0.0014(15) 0.0015(15) 0.0141(16)
C5 0.031(2) 0.030(2) 0.034(2) -0.0022(16) 0.0011(16) 0.0106(16)
C6 0.039(2) 0.030(2) 0.036(2) 0.0046(17) 0.0068(18) 0.0064(17)
C7 0.035(2) 0.028(2) 0.040(2) 0.0020(17) 0.0029(18) 0.0048(17)
C8 0.0277(19) 0.0259(18) 0.030(2) 0.0003(15) -0.0013(15) 0.0072(15)
C9 0.0313(19) 0.0289(19) 0.032(2) -0.0022(16) -0.0052(16) 0.0150(16)
C10 0.032(2) 0.0279(19) 0.028(2) 0.0001(15) 0.0025(15) 0.0120(16)
C11 0.043(2) 0.034(2) 0.037(2) 0.0041(17) 0.0038(18) 0.0203(19)
C12 0.057(3) 0.035(2) 0.041(2) -0.0011(18) -0.001(2) 0.024(2)
C13 0.056(3) 0.031(2) 0.035(2) 0.0011(17) 0.0013(19) 0.016(2)
C14 0.041(2) 0.033(2) 0.030(2) -0.0044(16) -0.0083(17) 0.0105(18)
C15 0.039(2) 0.033(2) 0.033(2) 0.0028(17) -0.0017(17) 0.0148(18)
C16 0.048(2) 0.046(2) 0.051(3) -0.008(2) -0.011(2) 0.027(2)
C17 0.088(3) 0.045(3) 0.040(2) -0.009(2) -0.012(2) 0.034(3)
C18 0.047(2) 0.047(2) 0.053(3) -0.007(2) -0.013(2) 0.024(2)

loop_
_atom_type_symbol
_atom_type_description
_atom_type_scat_dispersion_real
_atom_type_scat_dispersion_imag
_atom_type_scat_source
C C 0.0033 0.0016 'International Tables Vol C Tables 4.2.6.8 and 6.1.1.4'
H H 0.0000 0.0000 'International Tables Vol C Tables 4.2.6.8 and 6.1.1.4'
N N 0.0061 0.0033 'International Tables Vol C Tables 4.2.6.8 and 6.1.1.4'
Pd Pd -0.9988 1.0072 'International Tables Vol C Tables 4.2.6.8 and 6.1.1.4'

loop_
_geom_angle_atom_site_label_1
_geom_angle_atom_site_label_2
_geom_angle_atom_site_label_3
_geom_angle
_geom_angle_site_symmetry_1
_geom_angle_site_symmetry_3
N1 Pd1 N1 180.0 4_566 .
N1 Pd1 N2 90.42(11) 4_566 .
N1 Pd1 N2 89.58(11) . .
N1 Pd1 N2 89.58(11) 4_566 4_566
N1 Pd1 N2 90.42(11) . 4_566
N2 Pd1 N2 180.0 . 4_566
C4 N1 C1 106.6(3) . .
C4 N1 Pd1 125.9(2) . .
C1 N1 Pd1 127.5(2) . .
C5 N2 C8 107.7(3) . .
C5 N2 Pd1 125.3(2) . .
C8 N2 Pd1 127.0(2) . .
C5 N3 C4 122.6(3) . .
N1 C1 C9 125.7(3) . 4_566
N1 C1 C2 108.7(3) . .
C9 C1 C2 125.6(3) 4_566 .
C3 C2 C1 107.3(3) . .
C3 C2 H2 126.4 . .
C1 C2 H2 126.4 . .
C2 C3 C4 107.1(3) . .
C2 C3 H3 126.4 . .
C4 C3 H3 126.4 . .
N3 C4 N1 127.7(3) . .
N3 C4 C3 122.0(3) . .
N1 C4 C3 110.3(3) . .
N3 C5 N2 129.0(3) . .
N3 C5 C6 122.1(3) . .
N2 C5 C6 108.9(3) . .
C7 C6 C5 107.3(3) . .
C7 C6 H6 126.3 . .
C5 C6 H6 126.3 . .
C6 C7 C8 107.5(3) . .
C6 C7 H7 126.2 . .
C8 C7 H7 126.2 . .
N2 C8 C9 125.7(3) . .
N2 C8 C7 108.5(3) . .
C9 C8 C7 125.8(3) . .
C1 C9 C8 123.6(3) 4_566 .
C1 C9 C10 118.3(3) 4_566 .
C8 C9 C10 118.0(3) . .
C11 C10 C15 120.5(3) . .
C11 C10 C9 118.2(3) . .
C15 C10 C9 121.3(3) . .
C12 C11 C10 118.6(3) . .
C12 C11 C16 120.6(3) . .
C10 C11 C16 120.8(3) . .
C13 C12 C11 122.0(4) . .
C13 C12 H12 119.0 . .
C11 C12 H12 119.0 . .
C14 C13 C12 117.9(4) . .
C14 C13 C17 121.7(4) . .
C12 C13 C17 120.4(4) . .
C13 C14 C15 122.4(3) . .
C13 C14 H14 118.8 . .
C15 C14 H14 118.8 . .
C14 C15 C10 118.4(3) . .
C14 C15 C18 120.3(3) . .
C10 C15 C18 121.3(3) . .
C11 C16 H16A 109.5 . .
C11 C16 H16B 109.5 . .
H16A C16 H16B 109.5 . .
C11 C16 H16C 109.5 . .
H16A C16 H16C 109.5 . .
H16B C16 H16C 109.5 . .
C13 C17 H17A 109.5 . .
C13 C17 H17B 109.5 . .
H17A C17 H17B 109.5 . .
C13 C17 H17C 109.5 . .
H17A C17 H17C 109.5 . .
H17B C17 H17C 109.5 . .
C15 C18 H18A 109.5 . .
C15 C18 H18B 109.5 . .
H18A C18 H18B 109.5 . .
C15 C18 H18C 109.5 . .
H18A C18 H18C 109.5 . .
H18B C18 H18C 109.5 . .

loop_
_geom_bond_atom_site_label_1
_geom_bond_atom_site_label_2
_geom_bond_distance
_geom_bond_site_symmetry_2
Pd1 N1 1.979(3) 4_566
Pd1 N1 1.979(3) .
Pd1 N2 1.989(3) .
Pd1 N2 1.989(3) 4_566
N1 C4 1.366(4) .
N1 C1 1.368(4) .
N2 C5 1.356(4) .
N2 C8 1.370(4) .
N3 C5 1.327(4) .
N3 C4 1.342(4) .
C1 C9 1.393(4) 4_566
C1 C2 1.449(4) .
C2 C3 1.343(4) .
C2 H2 0.9500 .
C3 C4 1.421(4) .
C3 H3 0.9500 .
C5 C6 1.445(4) .
C6 C7 1.337(5) .
C6 H6 0.9500 .
C7 C8 1.442(4) .
C7 H7 0.9500 .
C8 C9 1.395(4) .
C9 C1 1.393(4) 4_566
C9 C10 1.501(4) .
C10 C11 1.398(4) .
C10 C15 1.404(4) .
C11 C12 1.389(5) .
C11 C16 1.502(5) .
C12 C13 1.387(5) .
C12 H12 0.9500 .
C13 C14 1.384(5) .
C13 C17 1.518(5) .
C14 C15 1.385(4) .
C14 H14 0.9500 .
C15 C18 1.498(5) .
C16 H16A 0.9800 .
C16 H16B 0.9800 .
C16 H16C 0.9800 .
C17 H17A 0.9800 .
C17 H17B 0.9800 .
C17 H17C 0.9800 .
C18 H18A 0.9800 .
C18 H18B 0.9800 .
C18 H18C 0.9800 .

loop_
_geom_torsion_atom_site_label_1
_geom_torsion_atom_site_label_2
_geom_torsion_atom_site_label_3
_geom_torsion_atom_site_label_4
_geom_torsion
_geom_torsion_site_symmetry_1
_geom_torsion_site_symmetry_4
N1 Pd1 N1 C4 -88(5) 4_566 .
N2 Pd1 N1 C4 0.2(3) . .
N2 Pd1 N1 C4 -179.8(3) 4_566 .
N1 Pd1 N1 C1 89(5) 4_566 .
N2 Pd1 N1 C1 177.9(3) . .
N2 Pd1 N1 C1 -2.1(3) 4_566 .
N1 Pd1 N2 C5 179.5(3) 4_566 .
N1 Pd1 N2 C5 -0.5(3) . .
N2 Pd1 N2 C5 41(4) 4_566 .
N1 Pd1 N2 C8 -0.8(3) 4_566 .
N1 Pd1 N2 C8 179.2(3) . .
N2 Pd1 N2 C8 -139(4) 4_566 .
C4 N1 C1 C9 179.5(3) . 4_566
Pd1 N1 C1 C9 1.4(5) . 4_566
C4 N1 C1 C2 -0.3(4) . .
Pd1 N1 C1 C2 -178.4(2) . .
N1 C1 C2 C3 -0.1(4) . .
C9 C1 C2 C3 -179.9(3) 4_566 .
C1 C2 C3 C4 0.5(4) . .
C5 N3 C4 N1 0.2(6) . .
C5 N3 C4 C3 -178.4(3) . .
C1 N1 C4 N3 -178.1(3) . .
Pd1 N1 C4 N3 0.0(5) . .
C1 N1 C4 C3 0.6(4) . .
Pd1 N1 C4 C3 178.7(2) . .
C2 C3 C4 N3 178.1(3) . .
C2 C3 C4 N1 -0.7(4) . .
C4 N3 C5 N2 -0.7(6) . .
C4 N3 C5 C6 179.7(3) . .
C8 N2 C5 N3 -178.8(3) . .
Pd1 N2 C5 N3 0.9(5) . .
C8 N2 C5 C6 0.9(4) . .
Pd1 N2 C5 C6 -179.4(2) . .
N3 C5 C6 C7 179.5(3) . .
N2 C5 C6 C7 -0.3(4) . .
C5 C6 C7 C8 -0.4(4) . .
C5 N2 C8 C9 178.4(3) . .
Pd1 N2 C8 C9 -1.4(5) . .
C5 N2 C8 C7 -1.1(4) . .
Pd1 N2 C8 C7 179.1(2) . .
C6 C7 C8 N2 1.0(4) . .
C6 C7 C8 C9 -178.5(3) . .
N2 C8 C9 C1 2.9(6) . 4_566
C7 C8 C9 C1 -177.7(3) . 4_566
N2 C8 C9 C10 -173.3(3) . .
C7 C8 C9 C10 6.1(5) . .
C1 C9 C10 C11 -91.3(4) 4_566 .
C8 C9 C10 C11 85.1(4) . .
C1 C9 C10 C15 87.7(4) 4_566 .
C8 C9 C10 C15 -95.8(4) . .
C15 C10 C11 C12 -3.9(5) . .
C9 C10 C11 C12 175.1(3) . .
C15 C10 C11 C16 177.2(3) . .
C9 C10 C11 C16 -3.8(5) . .
C10 C11 C12 C13 2.5(5) . .
C16 C11 C12 C13 -178.6(3) . .
C11 C12 C13 C14 0.4(6) . .
C11 C12 C13 C17 180.0(3) . .
C12 C13 C14 C15 -2.1(5) . .
C17 C13 C14 C15 178.4(3) . .
C13 C14 C15 C10 0.7(5) . .
C13 C14 C15 C18 179.5(3) . .
C11 C10 C15 C14 2.4(5) . .
C9 C10 C15 C14 -176.6(3) . .
C11 C10 C15 C18 -176.4(3) . .
C9 C10 C15 C18 4.6(5) . .
